data_7043159
loop_
_publ_author_name
'Pinkas, Jiri'
'Gyepes, Robert'
'Cisarova, Ivana'
'Kubi\<sta, Ji\<r\'i'
'Horacek, Michal'
'Mach, Karel'

_publ_section_title
;
 Decamethyltitanocene hydride intermediates in hydrogenation of
 corresponding titanocene-(\h2-ethene) or (\h2-alkyne) complexes and
 effects of bulkier auxiliary ligands
;
_journal_name_full 'Dalton Trans.'
_journal_paper_doi 10.1039/C7DT01545C
_journal_year 2017
_chemical_formula_sum 'C40 H62.5 Cl0.25 Ti2'
_chemical_formula_weight 648.06
_space_group_crystal_system monoclinic
_space_group_IT_number 15
_space_group_name_Hall '-C 2yc'
_space_group_name_H-M_alt 'C 1 2/c 1'
_symmetry_space_group_name_Hall '-C 2yc'
_symmetry_space_group_name_H-M 'C 1 2/c 1'
_atom_sites_solution_hydrogens mixed
_audit_creation_method SHELXL-2014/7
_audit_update_record
;
2017-04-25 deposited with the CCDC.
2017-05-30 downloaded from the CCDC.
;
_cell_angle_alpha 90
_cell_angle_beta 90.247(2)
_cell_angle_gamma 90
_cell_formula_units_Z 8
_cell_length_a 38.9059(17)
_cell_length_b 8.4278(3)
_cell_length_c 22.7517(10)
_cell_measurement_reflns_used 9099
_cell_measurement_temperature 150(2)
_cell_measurement_theta_max 27.4316
_cell_measurement_theta_min 2.6307
_cell_volume 7460.0(5)
_computing_structure_refinement 'SHELXL-2014/7 (Sheldrick, 2014)'
_diffrn_ambient_temperature 150(2)
_diffrn_measured_fraction_theta_full 0.998
_diffrn_measured_fraction_theta_max 0.999
_diffrn_measurement_device_type 'Bruker D8 VENTURE'
_diffrn_radiation_type MoK\a
_diffrn_radiation_wavelength 0.71073
_diffrn_reflns_av_R_equivalents 0.0436
_diffrn_reflns_av_unetI/netI 0.0227
_diffrn_reflns_Laue_measured_fraction_full 0.998
_diffrn_reflns_Laue_measured_fraction_max 0.999
_diffrn_reflns_limit_h_max 50
_diffrn_reflns_limit_h_min -50
_diffrn_reflns_limit_k_max 10
_diffrn_reflns_limit_k_min -10
_diffrn_reflns_limit_l_max 29
_diffrn_reflns_limit_l_min -29
_diffrn_reflns_number 71286
_diffrn_reflns_point_group_measured_fraction_full 0.998
_diffrn_reflns_point_group_measured_fraction_max 0.999
_diffrn_reflns_theta_full 25.242
_diffrn_reflns_theta_max 27.498
_diffrn_reflns_theta_min 2.473
_exptl_absorpt_coefficient_mu 0.471
_exptl_absorpt_correction_T_max 0.90
_exptl_absorpt_correction_T_min 0.52
_exptl_absorpt_correction_type multi-scan
_exptl_absorpt_process_details
;
SADABS-2016/2 - Bruker AXS area detector scaling and absorption correction
;
_exptl_crystal_colour orange
_exptl_crystal_density_diffrn 1.154
_exptl_crystal_description fragment
_exptl_crystal_F_000 2806
_exptl_crystal_size_max 0.862
_exptl_crystal_size_mid 0.309
_exptl_crystal_size_min 0.232
_refine_diff_density_max 0.368
_refine_diff_density_min -0.594
_refine_diff_density_rms 0.050
_refine_ls_extinction_method none
_refine_ls_goodness_of_fit_ref 1.052
_refine_ls_hydrogen_treatment mixed
_refine_ls_matrix_type full
_refine_ls_number_parameters 435
_refine_ls_number_reflns 8538
_refine_ls_number_restraints 0
_refine_ls_restrained_S_all 1.052
_refine_ls_R_factor_all 0.0525
_refine_ls_R_factor_gt 0.0400
_refine_ls_shift/su_max 0.001
_refine_ls_shift/su_mean 0.000
_refine_ls_structure_factor_coef Fsqd
_refine_ls_weighting_details 'w=1/[\s^2^(Fo^2^)+(0.0494P)^2^+9.6539P] where P=(Fo^2^+2Fc^2^)/3'
_refine_ls_weighting_scheme calc
_refine_ls_wR_factor_gt 0.0997
_refine_ls_wR_factor_ref 0.1086
_reflns_Friedel_coverage 0.000
_reflns_number_gt 7045
_reflns_number_total 8538
_reflns_threshold_expression 'I > 2\s(I)'
_cod_data_source_file c7dt01545c8.cif
_cod_data_source_block tiebh2
_cod_depositor_comments
;
The following automatic conversions were performed:

'_exptl_absorpt_correction_type' value 'Multi-Scan' changed to
'multi-scan' according to
/home/data/users/saulius/crontab/automatic-downloads/rss-feeds/RSC/lib/dictionaries/cif_core.dic
dictionary named 'cif_core.dic' version 2.4.2 from 2011-04-26.

Automatic conversion script
Id: cif_fix_values 4973 2017-02-22 13:04:09Z antanas 
;
_cod_original_formula_sum 'C40 H62.50 Cl0.25 Ti2'
_cod_database_code 7043159
_shelx_shelxl_version_number 2014/7
_shelx_space_group_comment
;
The symmetry employed for this shelxl refinement is uniquely defined
by the following loop, which should always be used as a source of
symmetry information in preference to the above space-group names.
They are only intended as comments.
;
_shelx_estimated_absorpt_t_min 0.687
_shelx_estimated_absorpt_t_max 0.899

loop_
_space_group_symop_operation_xyz
'x, y, z'
'-x, y, -z+1/2'
'x+1/2, y+1/2, z'
'-x+1/2, y+1/2, -z+1/2'
'-x, -y, -z'
'x, -y, z-1/2'
'-x+1/2, -y+1/2, -z'
'x+1/2, -y+1/2, z-1/2'

loop_
_atom_site_label
_atom_site_type_symbol
_atom_site_fract_x
_atom_site_fract_y
_atom_site_fract_z
_atom_site_U_iso_or_equiv
_atom_site_adp_type
_atom_site_occupancy
_atom_site_site_symmetry_order
_atom_site_calc_flag
_atom_site_refinement_flags_posn
_atom_site_refinement_flags_adp
_atom_site_refinement_flags_occupancy
Ti1 Ti 0.17935(2) 0.95517(4) 0.12223(2) 0.02583(9) Uani 1 1 d . . .
H1A H 0.1759(7) 0.766(4) 0.1354(12) 0.062(8) Uiso 0.938(3) 1 d . . P
H1B H 0.1457(8) 0.941(4) 0.0758(13) 0.068(9) Uiso 0.938(3) 1 d . . P
Cl1 Cl 0.1696(2) 0.6626(9) 0.1330(4) 0.041(3) Uani 0.062(3) 1 d . . P
C1 C 0.21555(4) 1.1033(2) 0.05909(8) 0.0245(3) Uani 1 1 d . . .
C2 C 0.19815(4) 0.9886(2) 0.02421(7) 0.0231(3) Uani 1 1 d . . .
C3 C 0.20888(4) 0.8366(2) 0.04309(7) 0.0233(3) Uani 1 1 d . . .
C4 C 0.23294(4) 0.8565(2) 0.08944(8) 0.0276(4) Uani 1 1 d . . .
C5 C 0.23744(4) 1.0207(2) 0.09916(8) 0.0259(3) Uani 1 1 d . . .
C6 C 0.26488(5) 1.0926(3) 0.13725(10) 0.0419(5) Uani 1 1 d . . .
H6A H 0.2653 1.0388 0.1754 0.063 Uiso 1 1 calc R U .
H6B H 0.2600 1.2057 0.1430 0.063 Uiso 1 1 calc R U .
H6C H 0.2873 1.0803 0.1182 0.063 Uiso 1 1 calc R U .
C7 C 0.25190(6) 0.7248(3) 0.11993(11) 0.0501(6) Uani 1 1 d . . .
H7A H 0.2368 0.6322 0.1234 0.075 Uiso 1 1 calc R U .
H7B H 0.2590 0.7600 0.1592 0.075 Uiso 1 1 calc R U .
H7C H 0.2723 0.6963 0.0971 0.075 Uiso 1 1 calc R U .
C8 C 0.19771(5) 0.6816(2) 0.01696(9) 0.0355(4) Uani 1 1 d . . .
H8A H 0.2163 0.6382 -0.0071 0.053 Uiso 1 1 calc R U .
H8B H 0.1773 0.6985 -0.0077 0.053 Uiso 1 1 calc R U .
H8C H 0.1922 0.6069 0.0485 0.053 Uiso 1 1 calc R U .
C9 C 0.17553(5) 1.0246(3) -0.02771(9) 0.0389(5) Uani 1 1 d . . .
H9A H 0.1610 1.1164 -0.0188 0.058 Uiso 1 1 calc R U .
H9B H 0.1610 0.9325 -0.0363 0.058 Uiso 1 1 calc R U .
H9C H 0.1898 1.0485 -0.0619 0.058 Uiso 1 1 calc R U .
C10 C 0.21376(5) 1.2784(2) 0.04869(9) 0.0357(4) Uani 1 1 d . . .
H10A H 0.2204 1.3016 0.0081 0.053 Uiso 1 1 calc R U .
H10B H 0.2295 1.3328 0.0758 0.053 Uiso 1 1 calc R U .
H10C H 0.1902 1.3156 0.0554 0.053 Uiso 1 1 calc R U .
C11 C 0.17524(4) 1.1606(2) 0.19380(8) 0.0264(3) Uani 1 1 d . . .
C12 C 0.18159(5) 1.0154(2) 0.22338(7) 0.0289(4) Uani 1 1 d . . .
C13 C 0.15284(5) 0.9146(2) 0.21429(7) 0.0274(4) Uani 1 1 d . . .
C14 C 0.12913(4) 0.9960(2) 0.17841(7) 0.0261(3) Uani 1 1 d . . .
C15 C 0.14294(4) 1.1478(2) 0.16550(8) 0.0273(4) Uani 1 1 d . . .
C16 C 0.12569(6) 1.2752(3) 0.12972(10) 0.0477(6) Uani 1 1 d . . .
H16A H 0.1071 1.3227 0.1526 0.072 Uiso 1 1 calc R U .
H16B H 0.1162 1.2287 0.0936 0.072 Uiso 1 1 calc R U .
H16C H 0.1425 1.3571 0.1196 0.072 Uiso 1 1 calc R U .
C17 C 0.09421(5) 0.9341(3) 0.16108(9) 0.0420(5) Uani 1 1 d . . .
H17A H 0.0962 0.8234 0.1484 0.063 Uiso 1 1 calc R U .
H17B H 0.0850 0.9983 0.1287 0.063 Uiso 1 1 calc R U .
H17C H 0.0787 0.9404 0.1948 0.063 Uiso 1 1 calc R U .
C18 C 0.14706(7) 0.7562(2) 0.24275(10) 0.0470(5) Uani 1 1 d . . .
H18A H 0.1343 0.7707 0.2794 0.071 Uiso 1 1 calc R U .
H18B H 0.1693 0.7065 0.2514 0.071 Uiso 1 1 calc R U .
H18C H 0.1339 0.6880 0.2161 0.071 Uiso 1 1 calc R U .
C19 C 0.21135(6) 0.9768(3) 0.26332(10) 0.0494(6) Uani 1 1 d . . .
H19A H 0.2038 0.9807 0.3043 0.074 Uiso 1 1 calc R U .
H19B H 0.2298 1.0544 0.2573 0.074 Uiso 1 1 calc R U .
H19C H 0.2199 0.8702 0.2543 0.074 Uiso 1 1 calc R U .
C20 C 0.19603(6) 1.3106(2) 0.19961(10) 0.0414(5) Uani 1 1 d . . .
H20A H 0.1938 1.3732 0.1635 0.062 Uiso 1 1 calc R U .
H20B H 0.2202 1.2835 0.2061 0.062 Uiso 1 1 calc R U .
H20C H 0.1876 1.3726 0.2330 0.062 Uiso 1 1 calc R U .
Ti2 Ti 0.06168(2) 0.38270(4) 0.39678(2) 0.02800(9) Uani 1 1 d . . .
H2A H 0.0682(9) 0.568(5) 0.4049(16) 0.056(10) Uiso 0.741(3) 1 d . . P
H2B H 0.0426(11) 0.405(5) 0.4613(19) 0.088(14) Uiso 0.741(3) 1 d . . P
Cl2 Cl 0.06107(6) 0.6506(2) 0.43092(10) 0.0465(8) Uani 0.259(3) 1 d . . P
C21 C 0.10265(4) 0.1707(2) 0.39298(8) 0.0262(3) Uani 1 1 d . . .
C22 C 0.09072(4) 0.1833(2) 0.45165(8) 0.0273(4) Uani 1 1 d . . .
C23 C 0.10121(4) 0.3333(2) 0.47393(7) 0.0251(3) Uani 1 1 d . . .
C24 C 0.11900(4) 0.4136(2) 0.42857(8) 0.0258(3) Uani 1 1 d . . .
C25 C 0.11959(4) 0.3138(2) 0.37851(7) 0.0266(4) Uani 1 1 d . . .
C26 C 0.13934(5) 0.3460(3) 0.32319(9) 0.0435(5) Uani 1 1 d . . .
H26A H 0.1329 0.4502 0.3076 0.065 Uiso 1 1 calc R U .
H26B H 0.1340 0.2639 0.2940 0.065 Uiso 1 1 calc R U .
H26C H 0.1640 0.3447 0.3319 0.065 Uiso 1 1 calc R U .
C27 C 0.13676(5) 0.5711(2) 0.43427(10) 0.0402(5) Uani 1 1 d . . .
H27A H 0.1607 0.5543 0.4461 0.060 Uiso 1 1 calc R U .
H27B H 0.1251 0.6353 0.4640 0.060 Uiso 1 1 calc R U .
H27C H 0.1360 0.6264 0.3964 0.060 Uiso 1 1 calc R U .
C28 C 0.09697(5) 0.3916(3) 0.53570(8) 0.0363(4) Uani 1 1 d . . .
H28A H 0.0767 0.3418 0.5532 0.054 Uiso 1 1 calc R U .
H28B H 0.0940 0.5070 0.5355 0.054 Uiso 1 1 calc R U .
H28C H 0.1174 0.3639 0.5588 0.054 Uiso 1 1 calc R U .
C29 C 0.07283(6) 0.0570(3) 0.48646(10) 0.0436(5) Uani 1 1 d . . .
H29A H 0.0628 -0.0214 0.4596 0.065 Uiso 1 1 calc R U .
H29B H 0.0546 0.1052 0.5100 0.065 Uiso 1 1 calc R U .
H29C H 0.0894 0.0045 0.5125 0.065 Uiso 1 1 calc R U .
C30 C 0.10378(6) 0.0210(2) 0.35725(9) 0.0403(5) Uani 1 1 d . . .
H30A H 0.1261 -0.0310 0.3628 0.060 Uiso 1 1 calc R U .
H30B H 0.1006 0.0468 0.3156 0.060 Uiso 1 1 calc R U .
H30C H 0.0854 -0.0506 0.3700 0.060 Uiso 1 1 calc R U .
C31 C 0.00887(4) 0.4913(2) 0.36450(8) 0.0287(4) Uani 1 1 d . . .
C32 C 0.00251(5) 0.3344(2) 0.38193(9) 0.0333(4) Uani 1 1 d . . .
C33 C 0.02068(5) 0.2324(2) 0.34349(10) 0.0395(5) Uani 1 1 d . . .
C34 C 0.03858(5) 0.3279(2) 0.30221(8) 0.0333(4) Uani 1 1 d . . .
C35 C 0.03132(4) 0.4875(2) 0.31534(8) 0.0290(4) Uani 1 1 d . . .
C36 C 0.04403(7) 0.6291(3) 0.28143(11) 0.0535(6) Uani 1 1 d . . .
H36A H 0.0681 0.6127 0.2707 0.080 Uiso 1 1 calc R U .
H36B H 0.0421 0.7245 0.3058 0.080 Uiso 1 1 calc R U .
H36C H 0.0302 0.6421 0.2457 0.080 Uiso 1 1 calc R U .
C37 C 0.05776(6) 0.2751(4) 0.24863(10) 0.0580(7) Uani 1 1 d . . .
H37A H 0.0430 0.2864 0.2139 0.087 Uiso 1 1 calc R U .
H37B H 0.0645 0.1637 0.2531 0.087 Uiso 1 1 calc R U .
H37C H 0.0784 0.3407 0.2438 0.087 Uiso 1 1 calc R U .
C38 C 0.01621(8) 0.0561(3) 0.34148(16) 0.0736(10) Uani 1 1 d . . .
H38A H 0.0189 0.0123 0.3812 0.110 Uiso 1 1 calc R U .
H38B H 0.0336 0.0097 0.3156 0.110 Uiso 1 1 calc R U .
H38C H -0.0068 0.0307 0.3264 0.110 Uiso 1 1 calc R U .
C39 C -0.02202(6) 0.2839(4) 0.42967(11) 0.0597(7) Uani 1 1 d . . .
H39A H -0.0229 0.3662 0.4601 0.090 Uiso 1 1 calc R U .
H39B H -0.0140 0.1841 0.4471 0.090 Uiso 1 1 calc R U .
H39C H -0.0450 0.2686 0.4128 0.090 Uiso 1 1 calc R U .
C40 C -0.00623(7) 0.6388(3) 0.39157(11) 0.0527(6) Uani 1 1 d . . .
H40A H -0.0268 0.6705 0.3695 0.079 Uiso 1 1 calc R U .
H40B H 0.0108 0.7246 0.3904 0.079 Uiso 1 1 calc R U .
H40C H -0.0125 0.6173 0.4325 0.079 Uiso 1 1 calc R U .

loop_
_atom_site_aniso_label
_atom_site_aniso_U_11
_atom_site_aniso_U_22
_atom_site_aniso_U_33
_atom_site_aniso_U_23
_atom_site_aniso_U_13
_atom_site_aniso_U_12
Ti1 0.02301(15) 0.02683(17) 0.02771(16) -0.00731(12) 0.00604(11) -0.00475(12)
Cl1 0.061(6) 0.016(4) 0.045(5) -0.004(3) 0.022(4) -0.008(3)
C1 0.0224(8) 0.0191(8) 0.0320(9) 0.0001(7) 0.0050(6) -0.0002(6)
C2 0.0231(8) 0.0198(8) 0.0266(8) 0.0022(6) 0.0025(6) 0.0034(6)
C3 0.0230(8) 0.0192(8) 0.0279(8) -0.0009(6) 0.0048(6) 0.0033(6)
C4 0.0242(8) 0.0267(9) 0.0319(9) 0.0045(7) 0.0018(7) 0.0059(7)
C5 0.0191(7) 0.0288(9) 0.0298(8) -0.0013(7) 0.0026(6) 0.0006(6)
C6 0.0255(9) 0.0552(14) 0.0449(11) -0.0097(10) -0.0024(8) -0.0071(9)
C7 0.0483(12) 0.0416(13) 0.0604(14) 0.0148(11) -0.0102(11) 0.0142(10)
C8 0.0421(10) 0.0205(9) 0.0439(11) -0.0063(8) 0.0067(8) 0.0013(8)
C9 0.0419(11) 0.0363(11) 0.0384(10) 0.0056(8) -0.0095(8) 0.0055(9)
C10 0.0405(10) 0.0201(9) 0.0464(11) 0.0019(8) 0.0100(9) -0.0009(8)
C11 0.0295(8) 0.0220(8) 0.0279(8) -0.0056(7) 0.0046(7) 0.0000(7)
C12 0.0324(9) 0.0296(9) 0.0246(8) -0.0035(7) -0.0030(7) 0.0041(7)
C13 0.0355(9) 0.0227(9) 0.0241(8) -0.0012(7) 0.0057(7) 0.0024(7)
C14 0.0233(8) 0.0295(9) 0.0257(8) -0.0048(7) 0.0050(6) 0.0007(7)
C15 0.0271(8) 0.0277(9) 0.0272(8) 0.0019(7) 0.0050(7) 0.0059(7)
C16 0.0452(12) 0.0493(13) 0.0487(12) 0.0183(10) 0.0060(10) 0.0182(10)
C17 0.0265(9) 0.0577(14) 0.0418(11) -0.0145(10) 0.0084(8) -0.0078(9)
C18 0.0679(15) 0.0266(10) 0.0466(12) 0.0055(9) 0.0140(11) 0.0015(10)
C19 0.0479(13) 0.0619(15) 0.0384(11) -0.0014(10) -0.0159(10) 0.0098(11)
C20 0.0455(11) 0.0310(11) 0.0477(12) -0.0142(9) 0.0124(9) -0.0114(9)
Ti2 0.02315(16) 0.02547(17) 0.03531(18) -0.01298(13) -0.00857(12) 0.00510(12)
Cl2 0.0485(13) 0.0282(11) 0.0628(15) -0.0213(9) -0.0137(10) 0.0074(8)
C21 0.0257(8) 0.0243(8) 0.0287(8) -0.0048(7) -0.0046(6) 0.0060(7)
C22 0.0264(8) 0.0249(9) 0.0305(9) -0.0006(7) -0.0014(7) -0.0021(7)
C23 0.0206(7) 0.0283(9) 0.0263(8) -0.0027(7) -0.0017(6) 0.0004(6)
C24 0.0225(8) 0.0243(9) 0.0305(8) 0.0002(7) -0.0045(6) -0.0017(6)
C25 0.0238(8) 0.0318(9) 0.0243(8) 0.0011(7) -0.0008(6) 0.0036(7)
C26 0.0404(11) 0.0596(14) 0.0307(10) 0.0041(9) 0.0048(8) -0.0018(10)
C27 0.0405(11) 0.0311(10) 0.0489(12) 0.0029(9) -0.0093(9) -0.0119(8)
C28 0.0326(9) 0.0481(12) 0.0281(9) -0.0093(8) -0.0022(7) -0.0001(8)
C29 0.0458(12) 0.0401(12) 0.0451(12) 0.0073(9) 0.0001(9) -0.0158(10)
C30 0.0462(11) 0.0294(10) 0.0451(11) -0.0128(9) -0.0119(9) 0.0131(9)
C31 0.0221(8) 0.0294(9) 0.0347(9) 0.0038(7) -0.0005(7) 0.0046(7)
C32 0.0271(9) 0.0343(10) 0.0383(10) 0.0076(8) -0.0102(7) -0.0095(8)
C33 0.0430(11) 0.0196(9) 0.0557(12) -0.0016(8) -0.0281(9) -0.0036(8)
C34 0.0286(9) 0.0354(10) 0.0358(10) -0.0110(8) -0.0125(7) 0.0074(8)
C35 0.0252(8) 0.0279(9) 0.0339(9) 0.0012(7) 0.0008(7) 0.0009(7)
C36 0.0573(14) 0.0487(14) 0.0546(14) 0.0149(11) 0.0126(11) -0.0102(11)
C37 0.0515(13) 0.0821(19) 0.0403(12) -0.0310(12) -0.0170(10) 0.0292(13)
C38 0.0804(19) 0.0226(11) 0.117(2) -0.0036(13) -0.0570(18) -0.0075(11)
C39 0.0467(13) 0.0738(18) 0.0587(15) 0.0286(13) -0.0039(11) -0.0265(13)
C40 0.0561(14) 0.0446(13) 0.0575(14) 0.0041(11) 0.0164(11) 0.0257(11)

loop_
_atom_type_symbol
_atom_type_description
_atom_type_scat_dispersion_real
_atom_type_scat_dispersion_imag
_atom_type_scat_source
C C 0.0033 0.0016 'International Tables Vol C Tables 4.2.6.8 and 6.1.1.4'
H H 0.0000 0.0000 'International Tables Vol C Tables 4.2.6.8 and 6.1.1.4'
Cl Cl 0.1484 0.1585 'International Tables Vol C Tables 4.2.6.8 and 6.1.1.4'
Ti Ti 0.2776 0.4457 'International Tables Vol C Tables 4.2.6.8 and 6.1.1.4'

loop_
_geom_angle_atom_site_label_1
_geom_angle_atom_site_label_2
_geom_angle_atom_site_label_3
_geom_angle
C12 Ti1 C3 144.98(6)
C12 Ti1 C13 34.97(6)
C3 Ti1 C13 146.10(6)
C12 Ti1 C14 57.87(6)
C3 Ti1 C14 151.58(6)
C13 Ti1 C14 34.64(6)
C12 Ti1 C2 152.10(6)
C3 Ti1 C2 34.79(6)
C13 Ti1 C2 171.91(6)
C14 Ti1 C2 138.73(6)
C12 Ti1 C4 110.74(6)
C3 Ti1 C4 34.86(6)
C13 Ti1 C4 128.07(6)
C14 Ti1 C4 162.18(6)
C2 Ti1 C4 57.91(6)
C12 Ti1 C15 57.80(6)
C3 Ti1 C15 154.11(6)
C13 Ti1 C15 57.81(6)
C14 Ti1 C15 34.86(6)
C2 Ti1 C15 119.83(6)
C4 Ti1 C15 154.09(6)
C12 Ti1 C1 117.29(6)
C3 Ti1 C1 57.91(6)
C13 Ti1 C1 151.11(6)
C14 Ti1 C1 138.18(6)
C2 Ti1 C1 34.88(6)
C4 Ti1 C1 57.85(6)
C15 Ti1 C1 104.40(6)
C12 Ti1 C11 34.81(6)
C3 Ti1 C11 149.62(6)
C13 Ti1 C11 57.90(6)
C14 Ti1 C11 57.78(6)
C2 Ti1 C11 125.40(6)
C4 Ti1 C11 122.15(6)
C15 Ti1 C11 34.60(6)
C1 Ti1 C11 94.20(6)
C12 Ti1 C5 97.68(6)
C3 Ti1 C5 57.73(6)
C13 Ti1 C5 130.20(6)
C14 Ti1 C5 150.51(6)
C2 Ti1 C5 57.89(6)
C4 Ti1 C5 34.54(6)
C15 Ti1 C5 120.06(6)
C1 Ti1 C5 34.88(6)
C11 Ti1 C5 92.78(6)
C12 Ti1 Cl1 96.96(19)
C3 Ti1 Cl1 74.47(18)
C13 Ti1 Cl1 72.83(18)
C14 Ti1 Cl1 88.00(19)
C2 Ti1 Cl1 104.86(18)
C4 Ti1 Cl1 79.5(2)
C15 Ti1 Cl1 122.84(19)
C1 Ti1 Cl1 131.84(18)
C11 Ti1 Cl1 129.60(18)
C5 Ti1 Cl1 113.1(2)
C12 Ti1 H1A 91.9(10)
C3 Ti1 H1A 76.5(10)
C13 Ti1 H1A 70.0(10)
C14 Ti1 H1A 88.5(10)
C2 Ti1 H1A 108.5(10)
C4 Ti1 H1A 77.7(10)
C15 Ti1 H1A 123.0(10)
C1 Ti1 H1A 132.6(10)
C11 Ti1 H1A 125.4(10)
C5 Ti1 H1A 110.2(10)
Cl1 Ti1 H1A 6.4(11)
C12 Ti1 H1B 130.8(10)
C3 Ti1 H1B 82.6(10)
C13 Ti1 H1B 101.8(10)
C14 Ti1 H1B 72.9(10)
C2 Ti1 H1B 70.2(10)
C4 Ti1 H1B 117.5(10)
C15 Ti1 H1B 81.1(10)
C1 Ti1 H1B 97.0(10)
C11 Ti1 H1B 115.3(10)
C5 Ti1 H1B 127.9(10)
Cl1 Ti1 H1B 82.7(11)
H1A Ti1 H1B 88.9(14)
C2 C1 C5 107.88(15)
C2 C1 C10 124.12(16)
C5 C1 C10 127.57(16)
C2 C1 Ti1 72.39(9)
C5 C1 Ti1 73.18(9)
C10 C1 Ti1 125.98(12)
C3 C2 C1 107.91(14)
C3 C2 C9 126.42(16)
C1 C2 C9 125.34(16)
C3 C2 Ti1 72.42(9)
C1 C2 Ti1 72.73(9)
C9 C2 Ti1 125.66(12)
C2 C3 C4 108.16(15)
C2 C3 C8 125.77(16)
C4 C3 C8 126.03(16)
C2 C3 Ti1 72.79(9)
C4 C3 Ti1 72.81(10)
C8 C3 Ti1 122.01(12)
C5 C4 C3 108.31(15)
C5 C4 C7 126.27(18)
C3 C4 C7 125.31(18)
C5 C4 Ti1 73.48(10)
C3 C4 Ti1 72.33(9)
C7 C4 Ti1 123.07(14)
C4 C5 C1 107.73(15)
C4 C5 C6 125.05(17)
C1 C5 C6 126.41(17)
C4 C5 Ti1 71.99(10)
C1 C5 Ti1 71.94(9)
C6 C5 Ti1 129.68(13)
C5 C6 H6A 109.5
C5 C6 H6B 109.5
H6A C6 H6B 109.5
C5 C6 H6C 109.5
H6A C6 H6C 109.5
H6B C6 H6C 109.5
C4 C7 H7A 109.5
C4 C7 H7B 109.5
H7A C7 H7B 109.5
C4 C7 H7C 109.5
H7A C7 H7C 109.5
H7B C7 H7C 109.5
C3 C8 H8A 109.5
C3 C8 H8B 109.5
H8A C8 H8B 109.5
C3 C8 H8C 109.5
H8A C8 H8C 109.5
H8B C8 H8C 109.5
C2 C9 H9A 109.5
C2 C9 H9B 109.5
H9A C9 H9B 109.5
C2 C9 H9C 109.5
H9A C9 H9C 109.5
H9B C9 H9C 109.5
C1 C10 H10A 109.5
C1 C10 H10B 109.5
H10A C10 H10B 109.5
C1 C10 H10C 109.5
H10A C10 H10C 109.5
H10B C10 H10C 109.5
C15 C11 C12 107.60(15)
C15 C11 C20 125.48(17)
C12 C11 C20 126.19(17)
C15 C11 Ti1 72.24(10)
C12 C11 Ti1 71.63(10)
C20 C11 Ti1 129.22(12)
C11 C12 C13 108.17(15)
C11 C12 C19 127.23(18)
C13 C12 C19 124.28(18)
C11 C12 Ti1 73.56(10)
C13 C12 Ti1 72.73(10)
C19 C12 Ti1 124.63(14)
C14 C13 C12 107.91(15)
C14 C13 C18 125.77(18)
C12 C13 C18 126.06(18)
C14 C13 Ti1 72.72(10)
C12 C13 Ti1 72.30(10)
C18 C13 Ti1 125.27(13)
C13 C14 C15 108.15(15)
C13 C14 C17 124.84(18)
C15 C14 C17 126.86(18)
C13 C14 Ti1 72.65(10)
C15 C14 Ti1 72.83(9)
C17 C14 Ti1 123.68(12)
C11 C15 C14 108.16(15)
C11 C15 C16 125.83(18)
C14 C15 C16 125.98(18)
C11 C15 Ti1 73.16(10)
C14 C15 Ti1 72.32(10)
C16 C15 Ti1 122.01(13)
C15 C16 H16A 109.5
C15 C16 H16B 109.5
H16A C16 H16B 109.5
C15 C16 H16C 109.5
H16A C16 H16C 109.5
H16B C16 H16C 109.5
C14 C17 H17A 109.5
C14 C17 H17B 109.5
H17A C17 H17B 109.5
C14 C17 H17C 109.5
H17A C17 H17C 109.5
H17B C17 H17C 109.5
C13 C18 H18A 109.5
C13 C18 H18B 109.5
H18A C18 H18B 109.5
C13 C18 H18C 109.5
H18A C18 H18C 109.5
H18B C18 H18C 109.5
C12 C19 H19A 109.5
C12 C19 H19B 109.5
H19A C19 H19B 109.5
C12 C19 H19C 109.5
H19A C19 H19C 109.5
H19B C19 H19C 109.5
C11 C20 H20A 109.5
C11 C20 H20B 109.5
H20A C20 H20B 109.5
C11 C20 H20C 109.5
H20A C20 H20C 109.5
H20B C20 H20C 109.5
C24 Ti2 C32 169.81(7)
C24 Ti2 C31 150.84(6)
C32 Ti2 C31 34.55(6)
C24 Ti2 C35 131.94(6)
C32 Ti2 C35 57.91(6)
C31 Ti2 C35 35.02(6)
C24 Ti2 C25 34.90(6)
C32 Ti2 C25 149.50(7)
C31 Ti2 C25 150.23(6)
C35 Ti2 C25 115.28(6)
C24 Ti2 C23 34.93(6)
C32 Ti2 C23 134.93(6)
C31 Ti2 C23 149.34(6)
C35 Ti2 C23 165.52(6)
C25 Ti2 C23 58.03(6)
C24 Ti2 C33 148.34(7)
C32 Ti2 C33 34.90(7)
C31 Ti2 C33 57.67(7)
C35 Ti2 C33 57.68(7)
C25 Ti2 C33 114.77(7)
C23 Ti2 C33 136.09(7)
C24 Ti2 C34 130.84(7)
C32 Ti2 C34 58.10(7)
C31 Ti2 C34 57.89(6)
C35 Ti2 C34 34.56(6)
C25 Ti2 C34 98.64(6)
C23 Ti2 C34 151.74(6)
C33 Ti2 C34 34.90(7)
C24 Ti2 C22 57.96(6)
C32 Ti2 C22 114.48(6)
C31 Ti2 C22 147.98(6)
C35 Ti2 C22 155.61(6)
C25 Ti2 C22 57.83(6)
C23 Ti2 C22 34.88(6)
C33 Ti2 C22 102.03(6)
C34 Ti2 C22 121.06(6)
C24 Ti2 Cl2 78.84(7)
C32 Ti2 Cl2 101.45(7)
C31 Ti2 Cl2 74.04(7)
C35 Ti2 Cl2 84.03(7)
C25 Ti2 Cl2 107.46(7)
C23 Ti2 Cl2 86.12(7)
C33 Ti2 Cl2 131.70(7)
C34 Ti2 Cl2 118.33(7)
C22 Ti2 Cl2 120.21(7)
C24 Ti2 C21 57.62(6)
C32 Ti2 C21 120.97(7)
C31 Ti2 C21 148.76(6)
C35 Ti2 C21 125.49(6)
C25 Ti2 C21 34.55(6)
C23 Ti2 C21 57.67(6)
C33 Ti2 C21 91.67(6)
C34 Ti2 C21 94.10(6)
C22 Ti2 C21 34.59(6)
Cl2 Ti2 C21 136.42(7)
C24 Ti2 H2A 72.9(12)
C32 Ti2 H2A 109.9(13)
C31 Ti2 H2A 78.1(12)
C35 Ti2 H2A 78.7(12)
C25 Ti2 H2A 96.3(13)
C23 Ti2 H2A 89.1(12)
C33 Ti2 H2A 133.7(12)
C34 Ti2 H2A 110.8(13)
C22 Ti2 H2A 123.9(12)
Cl2 Ti2 H2A 15.6(13)
C21 Ti2 H2A 129.0(13)
C24 Ti2 H2B 98.2(15)
C32 Ti2 H2B 72.9(15)
C31 Ti2 H2B 80.7(15)
C35 Ti2 H2B 115.3(15)
C25 Ti2 H2B 127.9(15)
C23 Ti2 H2B 69.9(15)
C33 Ti2 H2B 102.1(15)
C34 Ti2 H2B 130.9(15)
C22 Ti2 H2B 80.2(15)
Cl2 Ti2 H2B 66.4(15)
C21 Ti2 H2B 114.6(15)
H2A Ti2 H2B 82(2)
C25 C21 C22 108.02(15)
C25 C21 C30 125.17(17)
C22 C21 C30 125.65(17)
C25 C21 Ti2 71.51(10)
C22 C21 Ti2 71.93(10)
C30 C21 Ti2 131.85(12)
C21 C22 C23 107.92(15)
C21 C22 C29 126.70(17)
C23 C22 C29 125.19(17)
C21 C22 Ti2 73.47(10)
C23 C22 Ti2 72.14(10)
C29 C22 Ti2 123.96(13)
C24 C23 C22 107.77(15)
C24 C23 C28 125.66(17)
C22 C23 C28 126.39(17)
C24 C23 Ti2 72.17(9)
C22 C23 Ti2 72.98(10)
C28 C23 Ti2 124.38(12)
C25 C24 C23 108.20(15)
C25 C24 C27 125.82(17)
C23 C24 C27 125.79(17)
C25 C24 Ti2 72.91(9)
C23 C24 Ti2 72.90(9)
C27 C24 Ti2 123.95(13)
C21 C25 C24 108.07(15)
C21 C25 C26 126.11(17)
C24 C25 C26 125.25(17)
C21 C25 Ti2 73.93(10)
C24 C25 Ti2 72.20(9)
C26 C25 Ti2 126.45(13)
C25 C26 H26A 109.5
C25 C26 H26B 109.5
H26A C26 H26B 109.5
C25 C26 H26C 109.5
H26A C26 H26C 109.5
H26B C26 H26C 109.5
C24 C27 H27A 109.5
C24 C27 H27B 109.5
H27A C27 H27B 109.5
C24 C27 H27C 109.5
H27A C27 H27C 109.5
H27B C27 H27C 109.5
C23 C28 H28A 109.5
C23 C28 H28B 109.5
H28A C28 H28B 109.5
C23 C28 H28C 109.5
H28A C28 H28C 109.5
H28B C28 H28C 109.5
C22 C29 H29A 109.5
C22 C29 H29B 109.5
H29A C29 H29B 109.5
C22 C29 H29C 109.5
H29A C29 H29C 109.5
H29B C29 H29C 109.5
C21 C30 H30A 109.5
C21 C30 H30B 109.5
H30A C30 H30B 109.5
C21 C30 H30C 109.5
H30A C30 H30C 109.5
H30B C30 H30C 109.5
C32 C31 C35 108.12(16)
C32 C31 C40 126.33(18)
C35 C31 C40 125.52(18)
C32 C31 Ti2 72.62(10)
C35 C31 Ti2 72.52(10)
C40 C31 Ti2 122.14(15)
C31 C32 C33 107.96(17)
C31 C32 C39 125.6(2)
C33 C32 C39 126.2(2)
C31 C32 Ti2 72.83(10)
C33 C32 Ti2 72.80(11)
C39 C32 Ti2 124.38(14)
C32 C33 C34 108.12(16)
C32 C33 C38 124.3(2)
C34 C33 C38 126.8(2)
C32 C33 Ti2 72.30(10)
C34 C33 Ti2 72.80(10)
C38 C33 Ti2 128.69(14)
C35 C34 C33 107.57(17)
C35 C34 C37 123.9(2)
C33 C34 C37 128.0(2)
C35 C34 Ti2 72.36(10)
C33 C34 Ti2 72.30(10)
C37 C34 Ti2 127.37(13)
C34 C35 C31 108.23(16)
C34 C35 C36 125.59(19)
C31 C35 C36 126.13(18)
C34 C35 Ti2 73.08(10)
C31 C35 Ti2 72.45(10)
C36 C35 Ti2 122.25(14)
C35 C36 H36A 109.5
C35 C36 H36B 109.5
H36A C36 H36B 109.5
C35 C36 H36C 109.5
H36A C36 H36C 109.5
H36B C36 H36C 109.5
C34 C37 H37A 109.5
C34 C37 H37B 109.5
H37A C37 H37B 109.5
C34 C37 H37C 109.5
H37A C37 H37C 109.5
H37B C37 H37C 109.5
C33 C38 H38A 109.5
C33 C38 H38B 109.5
H38A C38 H38B 109.5
C33 C38 H38C 109.5
H38A C38 H38C 109.5
H38B C38 H38C 109.5
C32 C39 H39A 109.5
C32 C39 H39B 109.5
H39A C39 H39B 109.5
C32 C39 H39C 109.5
H39A C39 H39C 109.5
H39B C39 H39C 109.5
C31 C40 H40A 109.5
C31 C40 H40B 109.5
H40A C40 H40B 109.5
C31 C40 H40C 109.5
H40A C40 H40C 109.5
H40B C40 H40C 109.5

loop_
_geom_bond_atom_site_label_1
_geom_bond_atom_site_label_2
_geom_bond_distance
Ti1 C12 2.3579(17)
Ti1 C3 2.3620(16)
Ti1 C13 2.3636(17)
Ti1 C14 2.3645(16)
Ti1 C2 2.3668(16)
Ti1 C4 2.3682(17)
Ti1 C15 2.3712(17)
Ti1 C1 2.3712(17)
Ti1 C11 2.3830(17)
Ti1 C5 2.3874(16)
Ti1 Cl1 2.507(7)
Ti1 H1A 1.62(3)
Ti1 H1B 1.68(3)
Cl1 H1A 0.91(3)
C1 C2 1.420(2)
C1 C5 1.426(2)
C1 C10 1.497(2)
C2 C3 1.414(2)
C2 C9 1.501(2)
C3 C4 1.417(2)
C3 C8 1.499(2)
C4 C5 1.412(3)
C4 C7 1.501(3)
C5 C6 1.500(2)
C6 H6A 0.9800
C6 H6B 0.9800
C6 H6C 0.9800
C7 H7A 0.9800
C7 H7B 0.9800
C7 H7C 0.9800
C8 H8A 0.9800
C8 H8B 0.9800
C8 H8C 0.9800
C9 H9A 0.9800
C9 H9B 0.9800
C9 H9C 0.9800
C10 H10A 0.9800
C10 H10B 0.9800
C10 H10C 0.9800
C11 C15 1.414(2)
C11 C12 1.418(3)
C11 C20 1.506(3)
C12 C13 1.419(3)
C12 C19 1.504(3)
C13 C14 1.407(2)
C13 C18 1.501(3)
C14 C15 1.419(3)
C14 C17 1.506(3)
C15 C16 1.504(3)
C16 H16A 0.9800
C16 H16B 0.9800
C16 H16C 0.9800
C17 H17A 0.9800
C17 H17B 0.9800
C17 H17C 0.9800
C18 H18A 0.9800
C18 H18B 0.9800
C18 H18C 0.9800
C19 H19A 0.9800
C19 H19B 0.9800
C19 H19C 0.9800
C20 H20A 0.9800
C20 H20B 0.9800
C20 H20C 0.9800
Ti2 C24 2.3561(16)
Ti2 C32 2.3606(18)
Ti2 C31 2.3633(17)
Ti2 C35 2.3643(18)
Ti2 C25 2.3652(17)
Ti2 C23 2.3656(16)
Ti2 C33 2.3670(18)
Ti2 C34 2.3735(18)
Ti2 C22 2.3765(18)
Ti2 Cl2 2.3882(19)
Ti2 C21 2.3965(17)
Ti2 H2A 1.59(4)
Ti2 H2B 1.66(4)
Cl2 H2A 0.96(4)
C21 C25 1.415(3)
C21 C22 1.419(2)
C21 C30 1.501(2)
C22 C23 1.421(2)
C22 C29 1.500(3)
C23 C24 1.417(2)
C23 C28 1.498(2)
C24 C25 1.416(2)
C24 C27 1.502(2)
C25 C26 1.502(3)
C26 H26A 0.9800
C26 H26B 0.9800
C26 H26C 0.9800
C27 H27A 0.9800
C27 H27B 0.9800
C27 H27C 0.9800
C28 H28A 0.9800
C28 H28B 0.9800
C28 H28C 0.9800
C29 H29A 0.9800
C29 H29B 0.9800
C29 H29C 0.9800
C30 H30A 0.9800
C30 H30B 0.9800
C30 H30C 0.9800
C31 C32 1.403(3)
C31 C35 1.423(3)
C31 C40 1.508(3)
C32 C33 1.418(3)
C32 C39 1.510(3)
C33 C34 1.422(3)
C33 C38 1.497(3)
C34 C35 1.407(3)
C34 C37 1.499(3)
C35 C36 1.505(3)
C36 H36A 0.9800
C36 H36B 0.9800
C36 H36C 0.9800
C37 H37A 0.9800
C37 H37B 0.9800
C37 H37C 0.9800
C38 H38A 0.9800
C38 H38B 0.9800
C38 H38C 0.9800
C39 H39A 0.9800
C39 H39B 0.9800
C39 H39C 0.9800
C40 H40A 0.9800
C40 H40B 0.9800
C40 H40C 0.9800

loop_
_geom_torsion_atom_site_label_1
_geom_torsion_atom_site_label_2
_geom_torsion_atom_site_label_3
_geom_torsion_atom_site_label_4
_geom_torsion
C5 C1 C2 C3 0.74(18)
C10 C1 C2 C3 173.68(16)
Ti1 C1 C2 C3 -64.34(11)
C5 C1 C2 C9 -173.05(16)
C10 C1 C2 C9 -0.1(3)
Ti1 C1 C2 C9 121.87(17)
C5 C1 C2 Ti1 65.08(11)
C10 C1 C2 Ti1 -121.97(17)
C1 C2 C3 C4 -0.16(18)
C9 C2 C3 C4 173.54(17)
Ti1 C2 C3 C4 -64.71(12)
C1 C2 C3 C8 -178.02(16)
C9 C2 C3 C8 -4.3(3)
Ti1 C2 C3 C8 117.43(17)
C1 C2 C3 Ti1 64.55(11)
C9 C2 C3 Ti1 -121.75(18)
C2 C3 C4 C5 -0.48(19)
C8 C3 C4 C5 177.37(16)
Ti1 C3 C4 C5 -65.18(12)
C2 C3 C4 C7 -176.87(18)
C8 C3 C4 C7 1.0(3)
Ti1 C3 C4 C7 118.44(19)
C2 C3 C4 Ti1 64.70(11)
C8 C3 C4 Ti1 -117.45(17)
C3 C4 C5 C1 0.93(19)
C7 C4 C5 C1 177.27(18)
Ti1 C4 C5 C1 -63.49(12)
C3 C4 C5 C6 -169.27(16)
C7 C4 C5 C6 7.1(3)
Ti1 C4 C5 C6 126.30(18)
C3 C4 C5 Ti1 64.43(12)
C7 C4 C5 Ti1 -119.2(2)
C2 C1 C5 C4 -1.03(19)
C10 C1 C5 C4 -173.66(17)
Ti1 C1 C5 C4 63.53(12)
C2 C1 C5 C6 169.00(17)
C10 C1 C5 C6 -3.6(3)
Ti1 C1 C5 C6 -126.44(18)
C2 C1 C5 Ti1 -64.56(11)
C10 C1 C5 Ti1 122.81(18)
C15 C11 C12 C13 -1.27(19)
C20 C11 C12 C13 169.37(17)
Ti1 C11 C12 C13 -65.00(12)
C15 C11 C12 C19 -174.94(18)
C20 C11 C12 C19 -4.3(3)
Ti1 C11 C12 C19 121.3(2)
C15 C11 C12 Ti1 63.74(12)
C20 C11 C12 Ti1 -125.63(18)
C11 C12 C13 C14 1.07(19)
C19 C12 C13 C14 174.97(18)
Ti1 C12 C13 C14 -64.48(12)
C11 C12 C13 C18 -173.30(17)
C19 C12 C13 C18 0.6(3)
Ti1 C12 C13 C18 121.16(18)
C11 C12 C13 Ti1 65.55(12)
C19 C12 C13 Ti1 -120.55(19)
C12 C13 C14 C15 -0.45(19)
C18 C13 C14 C15 173.93(17)
Ti1 C13 C14 C15 -64.66(12)
C12 C13 C14 C17 -176.44(16)
C18 C13 C14 C17 -2.1(3)
Ti1 C13 C14 C17 119.36(17)
C12 C13 C14 Ti1 64.20(12)
C18 C13 C14 Ti1 -121.41(18)
C12 C11 C15 C14 0.99(19)
C20 C11 C15 C14 -169.73(16)
Ti1 C11 C15 C14 64.32(12)
C12 C11 C15 C16 178.99(17)
C20 C11 C15 C16 8.3(3)
Ti1 C11 C15 C16 -117.67(18)
C12 C11 C15 Ti1 -63.33(12)
C20 C11 C15 Ti1 125.94(18)
C13 C14 C15 C11 -0.33(19)
C17 C14 C15 C11 175.55(17)
Ti1 C14 C15 C11 -64.87(12)
C13 C14 C15 C16 -178.33(18)
C17 C14 C15 C16 -2.5(3)
Ti1 C14 C15 C16 117.13(19)
C13 C14 C15 Ti1 64.54(12)
C17 C14 C15 Ti1 -119.58(18)
C25 C21 C22 C23 -1.58(19)
C30 C21 C22 C23 166.59(17)
Ti2 C21 C22 C23 -64.39(12)
C25 C21 C22 C29 -176.81(18)
C30 C21 C22 C29 -8.6(3)
Ti2 C21 C22 C29 120.38(19)
C25 C21 C22 Ti2 62.82(12)
C30 C21 C22 Ti2 -129.02(17)
C21 C22 C23 C24 1.02(19)
C29 C22 C23 C24 176.34(18)
Ti2 C22 C23 C24 -64.25(12)
C21 C22 C23 C28 -174.20(16)
C29 C22 C23 C28 1.1(3)
Ti2 C22 C23 C28 120.53(17)
C21 C22 C23 Ti2 65.27(12)
C29 C22 C23 Ti2 -119.41(19)
C22 C23 C24 C25 -0.07(19)
C28 C23 C24 C25 175.19(16)
Ti2 C23 C24 C25 -64.86(12)
C22 C23 C24 C27 -175.31(17)
C28 C23 C24 C27 0.0(3)
Ti2 C23 C24 C27 119.90(18)
C22 C23 C24 Ti2 64.79(12)
C28 C23 C24 Ti2 -119.95(17)
C22 C21 C25 C24 1.53(19)
C30 C21 C25 C24 -166.70(16)
Ti2 C21 C25 C24 64.62(12)
C22 C21 C25 C26 173.19(17)
C30 C21 C25 C26 5.0(3)
Ti2 C21 C25 C26 -123.72(18)
C22 C21 C25 Ti2 -63.09(12)
C30 C21 C25 Ti2 128.68(17)
C23 C24 C25 C21 -0.90(19)
C27 C24 C25 C21 174.33(17)
Ti2 C24 C25 C21 -65.76(12)
C23 C24 C25 C26 -172.65(17)
C27 C24 C25 C26 2.6(3)
Ti2 C24 C25 C26 122.49(18)
C23 C24 C25 Ti2 64.86(12)
C27 C24 C25 Ti2 -119.91(18)
C35 C31 C32 C33 -0.5(2)
C40 C31 C32 C33 177.68(19)
Ti2 C31 C32 C33 -64.81(12)
C35 C31 C32 C39 -175.32(18)
C40 C31 C32 C39 2.9(3)
Ti2 C31 C32 C39 120.37(19)
C35 C31 C32 Ti2 64.31(12)
C40 C31 C32 Ti2 -117.5(2)
C31 C32 C33 C34 0.4(2)
C39 C32 C33 C34 175.14(18)
Ti2 C32 C33 C34 -64.47(12)
C31 C32 C33 C38 -169.96(19)
C39 C32 C33 C38 4.8(3)
Ti2 C32 C33 C38 125.2(2)
C31 C32 C33 Ti2 64.84(12)
C39 C32 C33 Ti2 -120.39(19)
C32 C33 C34 C35 -0.1(2)
C38 C33 C34 C35 169.91(19)
Ti2 C33 C34 C35 -64.24(12)
C32 C33 C34 C37 -171.86(18)
C38 C33 C34 C37 -1.9(3)
Ti2 C33 C34 C37 124.00(19)
C32 C33 C34 Ti2 64.14(12)
C38 C33 C34 Ti2 -125.8(2)
C33 C34 C35 C31 -0.2(2)
C37 C34 C35 C31 171.97(17)
Ti2 C34 C35 C31 -64.41(13)
C33 C34 C35 C36 -177.89(19)
C37 C34 C35 C36 -5.7(3)
Ti2 C34 C35 C36 117.9(2)
C33 C34 C35 Ti2 64.20(12)
C37 C34 C35 Ti2 -123.62(18)
C32 C31 C35 C34 0.4(2)
C40 C31 C35 C34 -177.76(19)
Ti2 C31 C35 C34 64.82(13)
C32 C31 C35 C36 178.10(19)
C40 C31 C35 C36 -0.1(3)
Ti2 C31 C35 C36 -117.5(2)
C32 C31 C35 Ti2 -64.37(12)
C40 C31 C35 Ti2 117.4(2)
